data_7004963
loop_
_publ_author_name
'Heitmann, Dennis'
'Jones, Cameron'
'Junk, Peter C.'
'Lippert, Kai-Alexander'
'Stasch, Andreas'

_publ_section_title
;
 Homoleptic lanthanide(II)-bis(guanidinate) complexes, [Ln(Giso)(2)]
 (Giso = [(ArN)(2)CN(C(6)H(11))(2)](-), Ar = C(6)H(3)Pr(i)(2)-2,6):
 planar 4-coordinate (Ln = Sm or Eu) vs distorted tetrahedral (Ln = Yb)
 geometries.
;
_journal_issue 2
_journal_name_full 'Dalton transactions (Cambridge, England : 2003)'
_journal_page_first 187
_journal_page_last 189
_journal_paper_doi 10.1039/b614028a
_journal_year 2007
_chemical_formula_sum 'C80 H118 N6 Sm'
_chemical_formula_weight 1314.15
_chemical_name_systematic
;
?
;
_space_group_IT_number 14
_symmetry_cell_setting monoclinic
_symmetry_space_group_name_Hall '-P 2yn'
_symmetry_space_group_name_H-M 'P 1 21/n 1'
_atom_sites_solution_hydrogens geom
_atom_sites_solution_primary direct
_atom_sites_solution_secondary difmap
_audit_creation_method SHELXL-97
_cell_angle_alpha 90.00
_cell_angle_beta 99.11(3)
_cell_angle_gamma 90.00
_cell_formula_units_Z 4
_cell_length_a 12.620(3)
_cell_length_b 31.033(6)
_cell_length_c 18.640(4)
_cell_measurement_temperature 150(2)
_cell_volume 7208(3)
_computing_structure_refinement 'SHELXL-97 (Sheldrick, 1997)'
_computing_structure_solution 'SHELXS-97 (Sheldrick, 1990)'
_diffrn_ambient_temperature 150(2)
_diffrn_measured_fraction_theta_full 0.994
_diffrn_measured_fraction_theta_max 0.994
_diffrn_measurement_device_type 'Nonius Kappa CCD'
_diffrn_radiation_monochromator graphite
_diffrn_radiation_source 'fine-focus sealed tube'
_diffrn_radiation_type MoK\a
_diffrn_radiation_wavelength 0.71073
_diffrn_reflns_av_R_equivalents 0.0330
_diffrn_reflns_av_sigmaI/netI 0.0471
_diffrn_reflns_limit_h_max 15
_diffrn_reflns_limit_h_min -15
_diffrn_reflns_limit_k_max 36
_diffrn_reflns_limit_k_min -37
_diffrn_reflns_limit_l_max 22
_diffrn_reflns_limit_l_min -22
_diffrn_reflns_number 25396
_diffrn_reflns_theta_full 25.50
_diffrn_reflns_theta_max 25.50
_diffrn_reflns_theta_min 2.96
_exptl_absorpt_coefficient_mu 0.861
_exptl_absorpt_correction_T_max 0.843
_exptl_absorpt_correction_T_min 0.789
_exptl_absorpt_correction_type multi-scan
_exptl_absorpt_process_details 'Sortav (Blessing, 1995)'
_exptl_crystal_colour 'deep violet'
_exptl_crystal_density_diffrn 1.211
_exptl_crystal_density_method 'not measured'
_exptl_crystal_description block
_exptl_crystal_F_000 2808
_exptl_crystal_size_max 0.25
_exptl_crystal_size_mid 0.25
_exptl_crystal_size_min 0.20
_refine_diff_density_max 1.426
_refine_diff_density_min -1.611
_refine_diff_density_rms 0.066
_refine_ls_extinction_method none
_refine_ls_goodness_of_fit_ref 1.031
_refine_ls_hydrogen_treatment constr
_refine_ls_matrix_type full
_refine_ls_number_parameters 800
_refine_ls_number_reflns 13347
_refine_ls_number_restraints 0
_refine_ls_restrained_S_all 1.031
_refine_ls_R_factor_all 0.0554
_refine_ls_R_factor_gt 0.0392
_refine_ls_shift/su_max 0.002
_refine_ls_shift/su_mean 0.000
_refine_ls_structure_factor_coef Fsqd
_refine_ls_weighting_details 'calc w=1/[\s^2^(Fo^2^)+(0.0211P)^2^+10.3667P] where P=(Fo^2^+2Fc^2^)/3'
_refine_ls_weighting_scheme calc
_refine_ls_wR_factor_gt 0.0810
_refine_ls_wR_factor_ref 0.0874
_reflns_number_gt 10699
_reflns_number_total 13347
_reflns_threshold_expression >2sigma(I)
_cod_data_source_file b614028a.txt
_cod_data_source_block compound1
_cod_original_cell_volume 7208(2)
_cod_original_sg_symbol_H-M P2(1)/n
_cod_database_code 7004963

loop_
_symmetry_equiv_pos_as_xyz
'x, y, z'
'-x+1/2, y+1/2, -z+1/2'
'-x, -y, -z'
'x-1/2, -y-1/2, z-1/2'

loop_
_atom_site_label
_atom_site_type_symbol
_atom_site_fract_x
_atom_site_fract_y
_atom_site_fract_z
_atom_site_U_iso_or_equiv
_atom_site_adp_type
_atom_site_occupancy
_atom_site_symmetry_multiplicity
_atom_site_calc_flag
_atom_site_refinement_flags
_atom_site_disorder_assembly
_atom_site_disorder_group
Sm1 Sm 0.833709(12) 0.159152(5) 0.706045(10) 0.03283(6) Uani 1 1 d . . .
N1 N 0.70478(17) 0.09621(7) 0.69307(12) 0.0182(5) Uani 1 1 d . . .
N2 N 0.88020(17) 0.07904(7) 0.71422(12) 0.0192(5) Uani 1 1 d . . .
N3 N 0.75104(17) 0.02113(7) 0.71350(12) 0.0201(5) Uani 1 1 d . . .
N4 N 0.95673(16) 0.22198(7) 0.69235(12) 0.0187(5) Uani 1 1 d . . .
N5 N 0.78095(17) 0.23754(7) 0.67340(12) 0.0188(5) Uani 1 1 d . . .
N6 N 0.90612(17) 0.29690(7) 0.67668(12) 0.0190(5) Uani 1 1 d . . .
C1 C 0.7788(2) 0.06443(9) 0.70711(14) 0.0189(6) Uani 1 1 d . . .
C2 C 0.6026(2) 0.09124(9) 0.64991(15) 0.0205(6) Uani 1 1 d . . .
C3 C 0.5117(2) 0.10583(9) 0.67878(16) 0.0235(6) Uani 1 1 d . . .
C4 C 0.4122(2) 0.10636(10) 0.63412(18) 0.0324(7) Uani 1 1 d . . .
H4 H 0.3511 0.1161 0.6533 0.039 Uiso 1 1 calc R . .
C5 C 0.4002(2) 0.09308(11) 0.56291(18) 0.0379(8) Uani 1 1 d . . .
H5 H 0.3316 0.0937 0.5334 0.045 Uiso 1 1 calc R . .
C6 C 0.4891(2) 0.07872(10) 0.53466(17) 0.0316(7) Uani 1 1 d . . .
H6 H 0.4805 0.0695 0.4855 0.038 Uiso 1 1 calc R . .
C7 C 0.5905(2) 0.07753(9) 0.57662(15) 0.0231(6) Uani 1 1 d . . .
C8 C 0.5233(2) 0.12251(10) 0.75602(16) 0.0265(7) Uani 1 1 d . . .
H8 H 0.5877 0.1083 0.7846 0.032 Uiso 1 1 calc R . .
C9 C 0.5441(2) 0.17108(10) 0.75732(18) 0.0333(7) Uani 1 1 d . . .
H9A H 0.6092 0.1771 0.7366 0.050 Uiso 1 1 calc R . .
H9B H 0.5534 0.1815 0.8076 0.050 Uiso 1 1 calc R . .
H9C H 0.4829 0.1858 0.7286 0.050 Uiso 1 1 calc R . .
C10 C 0.4266(2) 0.11280(11) 0.79441(18) 0.0355(8) Uani 1 1 d . . .
H10A H 0.3631 0.1279 0.7694 0.053 Uiso 1 1 calc R . .
H10B H 0.4421 0.1226 0.8450 0.053 Uiso 1 1 calc R . .
H10C H 0.4129 0.0817 0.7933 0.053 Uiso 1 1 calc R . .
C11 C 0.6881(2) 0.06429(9) 0.54297(15) 0.0258(6) Uani 1 1 d . . .
H11 H 0.7367 0.0476 0.5806 0.031 Uiso 1 1 calc R . .
C12 C 0.6610(3) 0.03527(11) 0.47645(17) 0.0397(8) Uani 1 1 d . . .
H12A H 0.6173 0.0110 0.4882 0.060 Uiso 1 1 calc R . .
H12B H 0.7275 0.0244 0.4621 0.060 Uiso 1 1 calc R . .
H12C H 0.6208 0.0518 0.4363 0.060 Uiso 1 1 calc R . .
C13 C 0.7506(2) 0.10351(11) 0.52347(17) 0.0346(8) Uani 1 1 d . . .
H13A H 0.7058 0.1203 0.4857 0.052 Uiso 1 1 calc R . .
H13B H 0.8156 0.0940 0.5055 0.052 Uiso 1 1 calc R . .
H13C H 0.7706 0.1215 0.5667 0.052 Uiso 1 1 calc R . .
C14 C 0.9741(2) 0.05996(9) 0.75375(15) 0.0208(6) Uani 1 1 d . . .
C15 C 0.9880(2) 0.05433(9) 0.83005(15) 0.0229(6) Uani 1 1 d . . .
C16 C 1.0878(2) 0.04097(10) 0.86608(17) 0.0308(7) Uani 1 1 d . . .
H16 H 1.0973 0.0364 0.9171 0.037 Uiso 1 1 calc R . .
C17 C 1.1733(2) 0.03416(10) 0.82939(19) 0.0360(8) Uani 1 1 d . . .
H17 H 1.2412 0.0258 0.8552 0.043 Uiso 1 1 calc R . .
C18 C 1.1595(2) 0.03954(10) 0.75516(18) 0.0318(7) Uani 1 1 d . . .
H18 H 1.2184 0.0345 0.7302 0.038 Uiso 1 1 calc R . .
C19 C 1.0614(2) 0.05216(9) 0.71594(15) 0.0232(6) Uani 1 1 d . . .
C20 C 0.8977(2) 0.06495(10) 0.87212(15) 0.0275(7) Uani 1 1 d . . .
H20 H 0.8283 0.0595 0.8393 0.033 Uiso 1 1 calc R . .
C21 C 0.9001(3) 0.11233(11) 0.89343(19) 0.0418(9) Uani 1 1 d . . .
H21A H 0.9641 0.1180 0.9294 0.063 Uiso 1 1 calc R . .
H21B H 0.8357 0.1193 0.9144 0.063 Uiso 1 1 calc R . .
H21C H 0.9022 0.1302 0.8503 0.063 Uiso 1 1 calc R . .
C22 C 0.8985(3) 0.03728(12) 0.94058(17) 0.0431(9) Uani 1 1 d . . .
H22A H 0.9613 0.0447 0.9765 0.065 Uiso 1 1 calc R . .
H22B H 0.9019 0.0067 0.9278 0.065 Uiso 1 1 calc R . .
H22C H 0.8330 0.0427 0.9611 0.065 Uiso 1 1 calc R . .
C23 C 1.0481(2) 0.05875(10) 0.63456(16) 0.0282(7) Uani 1 1 d . . .
H23 H 0.9705 0.0545 0.6145 0.034 Uiso 1 1 calc R . .
C24 C 1.0782(3) 0.10455(11) 0.61589(19) 0.0414(8) Uani 1 1 d . . .
H24A H 1.0329 0.1251 0.6371 0.062 Uiso 1 1 calc R . .
H24B H 1.0671 0.1081 0.5630 0.062 Uiso 1 1 calc R . .
H24C H 1.1537 0.1099 0.6356 0.062 Uiso 1 1 calc R . .
C25 C 1.1131(3) 0.02635(11) 0.59638(19) 0.0420(9) Uani 1 1 d . . .
H25A H 1.1899 0.0323 0.6100 0.063 Uiso 1 1 calc R . .
H25B H 1.0929 0.0291 0.5436 0.063 Uiso 1 1 calc R . .
H25C H 1.0978 -0.0030 0.6112 0.063 Uiso 1 1 calc R . .
C26 C 0.6489(2) 0.01140(9) 0.74053(15) 0.0226(6) Uani 1 1 d . . .
H26 H 0.6161 0.0402 0.7470 0.027 Uiso 1 1 calc R . .
C27 C 0.6615(2) -0.00988(10) 0.81603(16) 0.0301(7) Uani 1 1 d . . .
H27A H 0.6815 -0.0406 0.8122 0.036 Uiso 1 1 calc R . .
H27B H 0.7195 0.0047 0.8493 0.036 Uiso 1 1 calc R . .
C28 C 0.5561(2) -0.00654(11) 0.84632(17) 0.0327(7) Uani 1 1 d . . .
H28A H 0.5642 -0.0208 0.8944 0.039 Uiso 1 1 calc R . .
H28B H 0.5389 0.0242 0.8530 0.039 Uiso 1 1 calc R . .
C29 C 0.4648(2) -0.02758(11) 0.79528(17) 0.0336(7) Uani 1 1 d . . .
H29A H 0.3965 -0.0222 0.8135 0.040 Uiso 1 1 calc R . .
H29B H 0.4766 -0.0591 0.7951 0.040 Uiso 1 1 calc R . .
C30 C 0.4559(2) -0.01058(11) 0.71797(17) 0.0346(8) Uani 1 1 d . . .
H30A H 0.4318 0.0198 0.7167 0.042 Uiso 1 1 calc R . .
H30B H 0.4011 -0.0275 0.6859 0.042 Uiso 1 1 calc R . .
C31 C 0.5631(2) -0.01333(10) 0.68915(16) 0.0298(7) Uani 1 1 d . . .
H31A H 0.5848 -0.0439 0.6862 0.036 Uiso 1 1 calc R . .
H31B H 0.5553 -0.0007 0.6398 0.036 Uiso 1 1 calc R . .
C32 C 0.7795(3) -0.04260(10) 0.63249(17) 0.0319(7) Uani 1 1 d . . .
H32A H 0.7261 -0.0624 0.6483 0.038 Uiso 1 1 calc R . .
H32B H 0.7430 -0.0252 0.5913 0.038 Uiso 1 1 calc R . .
C33 C 0.8255(2) -0.01278(9) 0.69553(15) 0.0238(6) Uani 1 1 d . . .
H33 H 0.8863 0.0029 0.6787 0.029 Uiso 1 1 calc R . .
C34 C 0.8767(2) -0.04083(10) 0.75925(17) 0.0295(7) Uani 1 1 d . . .
H34A H 0.8222 -0.0606 0.7738 0.035 Uiso 1 1 calc R . .
H34B H 0.9041 -0.0223 0.8014 0.035 Uiso 1 1 calc R . .
C35 C 0.9693(2) -0.06709(10) 0.73693(18) 0.0345(8) Uani 1 1 d . . .
H35A H 1.0259 -0.0472 0.7257 0.041 Uiso 1 1 calc R . .
H35B H 1.0010 -0.0857 0.7779 0.041 Uiso 1 1 calc R . .
C36 C 0.9305(3) -0.09500(10) 0.67065(19) 0.0390(8) Uani 1 1 d . . .
H36A H 0.9929 -0.1092 0.6545 0.047 Uiso 1 1 calc R . .
H36B H 0.8825 -0.1178 0.6842 0.047 Uiso 1 1 calc R . .
C37 C 0.8707(3) -0.06861(11) 0.60845(18) 0.0375(8) Uani 1 1 d . . .
H37A H 0.8409 -0.0881 0.5683 0.045 Uiso 1 1 calc R . .
H37B H 0.9215 -0.0487 0.5900 0.045 Uiso 1 1 calc R . .
C38 C 0.8813(2) 0.25303(9) 0.68033(14) 0.0179(6) Uani 1 1 d . . .
C39 C 1.0595(2) 0.22387(8) 0.67093(15) 0.0195(6) Uani 1 1 d . . .
C40 C 1.0720(2) 0.22808(9) 0.59682(16) 0.0234(6) Uani 1 1 d . . .
C41 C 1.1749(2) 0.22451(10) 0.57914(17) 0.0305(7) Uani 1 1 d . . .
H41 H 1.1844 0.2272 0.5298 0.037 Uiso 1 1 calc R . .
C42 C 1.2636(2) 0.21715(11) 0.63149(18) 0.0355(8) Uani 1 1 d . . .
H42 H 1.3329 0.2148 0.6181 0.043 Uiso 1 1 calc R . .
C43 C 1.2508(2) 0.21330(10) 0.70352(17) 0.0307(7) Uani 1 1 d . . .
H43 H 1.3119 0.2088 0.7396 0.037 Uiso 1 1 calc R . .
C44 C 1.1497(2) 0.21592(9) 0.72400(15) 0.0227(6) Uani 1 1 d . . .
C45 C 0.9764(2) 0.23496(10) 0.53724(15) 0.0253(6) Uani 1 1 d . . .
H45 H 0.9251 0.2544 0.5575 0.030 Uiso 1 1 calc R . .
C46 C 0.9172(3) 0.19282(12) 0.5157(2) 0.0484(10) Uani 1 1 d . . .
H46A H 0.9640 0.1735 0.4934 0.073 Uiso 1 1 calc R . .
H46B H 0.8522 0.1989 0.4809 0.073 Uiso 1 1 calc R . .
H46C H 0.8974 0.1791 0.5590 0.073 Uiso 1 1 calc R . .
C47 C 1.0051(3) 0.25697(12) 0.46935(17) 0.0400(8) Uani 1 1 d . . .
H47A H 1.0473 0.2830 0.4836 0.060 Uiso 1 1 calc R . .
H47B H 0.9392 0.2649 0.4368 0.060 Uiso 1 1 calc R . .
H47C H 1.0473 0.2372 0.4442 0.060 Uiso 1 1 calc R . .
C48 C 1.1365(2) 0.20835(9) 0.80253(15) 0.0252(6) Uani 1 1 d . . .
H48 H 1.0705 0.2239 0.8114 0.030 Uiso 1 1 calc R . .
C49 C 1.1203(3) 0.16035(10) 0.81598(18) 0.0373(8) Uani 1 1 d . . .
H49A H 1.0602 0.1495 0.7808 0.056 Uiso 1 1 calc R . .
H49B H 1.1046 0.1562 0.8654 0.056 Uiso 1 1 calc R . .
H49C H 1.1857 0.1445 0.8104 0.056 Uiso 1 1 calc R . .
C50 C 1.2308(3) 0.22466(11) 0.85796(18) 0.0407(8) Uani 1 1 d . . .
H50A H 1.2947 0.2074 0.8544 0.061 Uiso 1 1 calc R . .
H50B H 1.2129 0.2221 0.9071 0.061 Uiso 1 1 calc R . .
H50C H 1.2450 0.2549 0.8479 0.061 Uiso 1 1 calc R . .
C51 C 0.6906(2) 0.26010(8) 0.69092(14) 0.0180(6) Uani 1 1 d . . .
C52 C 0.6847(2) 0.27360(9) 0.76272(15) 0.0205(6) Uani 1 1 d . . .
C53 C 0.5890(2) 0.29101(9) 0.77798(16) 0.0270(7) Uani 1 1 d . . .
H53 H 0.5845 0.3000 0.8261 0.032 Uiso 1 1 calc R . .
C54 C 0.5008(2) 0.29547(10) 0.72462(17) 0.0322(7) Uani 1 1 d . . .
H54 H 0.4364 0.3076 0.7359 0.039 Uiso 1 1 calc R . .
C55 C 0.5065(2) 0.28213(10) 0.65456(17) 0.0283(7) Uani 1 1 d . . .
H55 H 0.4455 0.2855 0.6179 0.034 Uiso 1 1 calc R . .
C56 C 0.5996(2) 0.26384(9) 0.63638(15) 0.0216(6) Uani 1 1 d . . .
C57 C 0.7795(2) 0.26755(9) 0.82385(15) 0.0244(6) Uani 1 1 d . . .
H57 H 0.8468 0.2693 0.8020 0.029 Uiso 1 1 calc R . .
C58 C 0.7862(3) 0.30198(10) 0.88351(16) 0.0322(7) Uani 1 1 d . . .
H58A H 0.7806 0.3307 0.8612 0.048 Uiso 1 1 calc R . .
H58B H 0.8549 0.2994 0.9160 0.048 Uiso 1 1 calc R . .
H58C H 0.7273 0.2979 0.9113 0.048 Uiso 1 1 calc R . .
C59 C 0.7764(3) 0.22310(10) 0.85900(17) 0.0352(8) Uani 1 1 d . . .
H59A H 0.7139 0.2212 0.8840 0.053 Uiso 1 1 calc R . .
H59B H 0.8421 0.2188 0.8941 0.053 Uiso 1 1 calc R . .
H59C H 0.7714 0.2008 0.8214 0.053 Uiso 1 1 calc R . .
C60 C 0.6021(2) 0.24654(9) 0.56031(15) 0.0255(6) Uani 1 1 d . . .
H60 H 0.6771 0.2499 0.5501 0.031 Uiso 1 1 calc R . .
C61 C 0.5755(3) 0.19862(10) 0.55653(18) 0.0354(8) Uani 1 1 d . . .
H61A H 0.5014 0.1944 0.5646 0.053 Uiso 1 1 calc R . .
H61B H 0.6244 0.1832 0.5940 0.053 Uiso 1 1 calc R . .
H61C H 0.5837 0.1874 0.5085 0.053 Uiso 1 1 calc R . .
C62 C 0.5279(3) 0.26999(11) 0.50043(17) 0.0408(8) Uani 1 1 d . . .
H62A H 0.5380 0.2585 0.4530 0.061 Uiso 1 1 calc R . .
H62B H 0.5447 0.3008 0.5025 0.061 Uiso 1 1 calc R . .
H62C H 0.4532 0.2657 0.5072 0.061 Uiso 1 1 calc R . .
C63 C 1.0043(2) 0.31308(9) 0.72322(15) 0.0214(6) Uani 1 1 d . . .
H63 H 1.0334 0.2880 0.7537 0.026 Uiso 1 1 calc R . .
C64 C 0.9819(2) 0.34800(10) 0.77716(16) 0.0280(7) Uani 1 1 d . . .
H64A H 0.9638 0.3754 0.7510 0.034 Uiso 1 1 calc R . .
H64B H 0.9199 0.3394 0.8004 0.034 Uiso 1 1 calc R . .
C65 C 1.0806(3) 0.35445(12) 0.83530(18) 0.0402(8) Uani 1 1 d . . .
H65A H 1.0657 0.3773 0.8694 0.048 Uiso 1 1 calc R . .
H65B H 1.0960 0.3274 0.8633 0.048 Uiso 1 1 calc R . .
C66 C 1.1785(3) 0.36707(11) 0.80122(18) 0.0387(8) Uani 1 1 d . . .
H66A H 1.1676 0.3963 0.7800 0.046 Uiso 1 1 calc R . .
H66B H 1.2427 0.3679 0.8394 0.046 Uiso 1 1 calc R . .
C67 C 1.1975(2) 0.33547(10) 0.74254(17) 0.0319(7) Uani 1 1 d . . .
H67A H 1.2200 0.3074 0.7653 0.038 Uiso 1 1 calc R . .
H67B H 1.2567 0.3463 0.7183 0.038 Uiso 1 1 calc R . .
C68 C 1.0977(2) 0.32883(10) 0.68559(16) 0.0261(7) Uani 1 1 d . . .
H68A H 1.1128 0.3073 0.6494 0.031 Uiso 1 1 calc R . .
H68B H 1.0778 0.3563 0.6599 0.031 Uiso 1 1 calc R . .
C69 C 0.8333(2) 0.32482(9) 0.62661(15) 0.0208(6) Uani 1 1 d . . .
H69 H 0.7809 0.3048 0.5977 0.025 Uiso 1 1 calc R . .
C70 C 0.8891(2) 0.34864(10) 0.57088(15) 0.0279(7) Uani 1 1 d . . .
H70A H 0.9337 0.3723 0.5952 0.033 Uiso 1 1 calc R . .
H70B H 0.9366 0.3285 0.5498 0.033 Uiso 1 1 calc R . .
C71 C 0.8050(3) 0.36713(11) 0.51037(17) 0.0354(8) Uani 1 1 d . . .
H71A H 0.8417 0.3826 0.4748 0.042 Uiso 1 1 calc R . .
H71B H 0.7631 0.3432 0.4846 0.042 Uiso 1 1 calc R . .
C72 C 0.7296(3) 0.39790(10) 0.54058(17) 0.0372(8) Uani 1 1 d . . .
H72A H 0.6721 0.4070 0.5010 0.045 Uiso 1 1 calc R . .
H72B H 0.7697 0.4239 0.5598 0.045 Uiso 1 1 calc R . .
C73 C 0.6796(2) 0.37686(10) 0.60085(17) 0.0321(7) Uani 1 1 d . . .
H73A H 0.6307 0.3536 0.5799 0.038 Uiso 1 1 calc R . .
H73B H 0.6365 0.3985 0.6225 0.038 Uiso 1 1 calc R . .
C74 C 0.7645(2) 0.35803(9) 0.66066(15) 0.0244(6) Uani 1 1 d . . .
H74A H 0.7290 0.3439 0.6981 0.029 Uiso 1 1 calc R . .
H74B H 0.8108 0.3814 0.6843 0.029 Uiso 1 1 calc R . .
C75 C 1.1451(4) 0.37064(14) 0.4880(2) 0.0574(11) Uani 1 1 d . . .
H75 H 1.1043 0.3532 0.4519 0.069 Uiso 1 1 calc R . .
C76 C 1.2353(4) 0.35427(13) 0.5301(2) 0.0553(11) Uani 1 1 d . . .
H76 H 1.2569 0.3255 0.5230 0.066 Uiso 1 1 calc R . .
C77 C 1.2944(3) 0.37943(14) 0.5825(2) 0.0541(10) Uani 1 1 d . . .
H77 H 1.3568 0.3680 0.6115 0.065 Uiso 1 1 calc R . .
C78 C 1.2631(4) 0.42120(14) 0.5930(2) 0.0571(11) Uani 1 1 d . . .
H78 H 1.3035 0.4387 0.6293 0.068 Uiso 1 1 calc R . .
C79 C 1.1727(4) 0.43740(14) 0.5504(2) 0.0592(11) Uani 1 1 d . . .
H79 H 1.1509 0.4662 0.5572 0.071 Uiso 1 1 calc R . .
C80 C 1.1142(3) 0.41221(15) 0.4981(2) 0.0570(11) Uani 1 1 d . . .
H80 H 1.0520 0.4236 0.4688 0.068 Uiso 1 1 calc R . .

loop_
_atom_site_aniso_label
_atom_site_aniso_U_11
_atom_site_aniso_U_22
_atom_site_aniso_U_33
_atom_site_aniso_U_23
_atom_site_aniso_U_13
_atom_site_aniso_U_12
Sm1 0.01922(8) 0.01680(9) 0.06182(12) 0.00370(8) 0.00436(7) -0.00083(7)
N1 0.0152(11) 0.0173(12) 0.0223(12) 0.0005(9) 0.0032(9) -0.0004(9)
N2 0.0186(12) 0.0173(12) 0.0217(12) 0.0000(10) 0.0032(9) 0.0004(9)
N3 0.0195(11) 0.0153(12) 0.0262(13) 0.0012(10) 0.0057(10) 0.0001(9)
N4 0.0121(11) 0.0201(13) 0.0241(12) -0.0003(10) 0.0031(9) -0.0004(9)
N5 0.0151(11) 0.0197(13) 0.0213(12) 0.0004(10) 0.0019(9) 0.0007(9)
N6 0.0175(11) 0.0173(12) 0.0215(12) 0.0009(9) 0.0005(9) -0.0005(9)
C1 0.0226(15) 0.0192(15) 0.0153(14) 0.0004(11) 0.0043(11) 0.0000(11)
C2 0.0169(14) 0.0149(15) 0.0285(16) 0.0025(12) 0.0003(11) -0.0016(11)
C3 0.0209(14) 0.0207(16) 0.0288(16) 0.0034(12) 0.0039(12) -0.0004(12)
C4 0.0162(15) 0.0357(19) 0.044(2) 0.0012(15) 0.0023(13) 0.0009(13)
C5 0.0198(16) 0.046(2) 0.043(2) 0.0042(16) -0.0084(14) -0.0013(14)
C6 0.0299(17) 0.0334(19) 0.0286(17) -0.0001(14) -0.0044(13) -0.0060(14)
C7 0.0245(15) 0.0178(15) 0.0268(16) 0.0007(12) 0.0030(12) -0.0023(12)
C8 0.0190(14) 0.0281(17) 0.0331(17) -0.0005(13) 0.0066(13) 0.0015(12)
C9 0.0271(16) 0.0306(19) 0.044(2) -0.0063(14) 0.0101(14) -0.0025(13)
C10 0.0308(17) 0.036(2) 0.043(2) -0.0024(15) 0.0175(15) -0.0007(14)
C11 0.0308(16) 0.0256(17) 0.0214(15) 0.0003(12) 0.0052(12) 0.0025(13)
C12 0.050(2) 0.039(2) 0.0297(18) -0.0104(15) 0.0024(15) 0.0065(16)
C13 0.0335(18) 0.041(2) 0.0320(18) 0.0010(15) 0.0119(14) -0.0017(15)
C14 0.0172(14) 0.0142(14) 0.0301(16) -0.0002(12) 0.0012(12) 0.0004(11)
C15 0.0247(15) 0.0214(16) 0.0221(15) -0.0018(12) 0.0019(12) -0.0003(12)
C16 0.0311(17) 0.0291(18) 0.0287(17) -0.0006(13) -0.0063(13) 0.0033(14)
C17 0.0218(16) 0.034(2) 0.048(2) -0.0012(15) -0.0070(14) 0.0087(14)
C18 0.0189(15) 0.0329(19) 0.044(2) -0.0038(15) 0.0050(13) 0.0061(13)
C19 0.0200(14) 0.0192(16) 0.0305(16) -0.0020(12) 0.0044(12) 0.0002(12)
C20 0.0254(16) 0.0344(18) 0.0224(15) -0.0020(13) 0.0031(12) -0.0002(13)
C21 0.046(2) 0.044(2) 0.040(2) -0.0094(16) 0.0201(17) 0.0048(17)
C22 0.047(2) 0.053(2) 0.0300(18) 0.0061(16) 0.0081(16) -0.0048(17)
C23 0.0216(15) 0.0342(18) 0.0299(16) -0.0007(13) 0.0075(13) 0.0035(13)
C24 0.043(2) 0.038(2) 0.045(2) 0.0082(16) 0.0142(16) 0.0028(16)
C25 0.047(2) 0.045(2) 0.039(2) -0.0009(16) 0.0208(16) 0.0098(17)
C26 0.0207(14) 0.0204(16) 0.0270(16) 0.0006(12) 0.0052(12) -0.0030(12)
C27 0.0302(17) 0.0319(19) 0.0286(17) 0.0065(13) 0.0058(13) -0.0041(13)
C28 0.0354(18) 0.0366(19) 0.0281(17) 0.0016(14) 0.0115(14) -0.0043(14)
C29 0.0332(17) 0.0337(19) 0.0374(18) -0.0014(14) 0.0161(14) -0.0062(14)
C30 0.0267(16) 0.040(2) 0.0381(19) -0.0048(15) 0.0066(14) -0.0117(14)
C31 0.0293(16) 0.0317(18) 0.0293(17) -0.0019(13) 0.0073(13) -0.0098(13)
C32 0.0353(18) 0.0234(17) 0.0360(18) -0.0044(14) 0.0028(14) 0.0054(14)
C33 0.0231(15) 0.0172(15) 0.0310(17) 0.0000(12) 0.0043(12) 0.0034(12)
C34 0.0315(17) 0.0226(17) 0.0333(17) 0.0014(13) 0.0020(13) 0.0043(13)
C35 0.0294(17) 0.0268(18) 0.046(2) 0.0065(15) 0.0022(15) 0.0084(14)
C36 0.0383(19) 0.0262(19) 0.054(2) -0.0028(16) 0.0132(16) 0.0083(15)
C37 0.045(2) 0.0289(19) 0.0397(19) -0.0089(15) 0.0091(16) 0.0045(15)
C38 0.0185(14) 0.0192(15) 0.0156(14) -0.0002(11) 0.0017(11) -0.0009(11)
C39 0.0167(13) 0.0155(15) 0.0264(15) -0.0027(11) 0.0041(11) 0.0012(11)
C40 0.0207(14) 0.0201(16) 0.0297(16) -0.0024(12) 0.0050(12) -0.0014(12)
C41 0.0276(16) 0.0350(19) 0.0314(17) -0.0018(14) 0.0122(14) 0.0014(14)
C42 0.0197(15) 0.044(2) 0.045(2) -0.0008(16) 0.0134(14) 0.0034(14)
C43 0.0167(14) 0.0334(18) 0.0407(19) 0.0010(14) 0.0003(13) 0.0034(13)
C44 0.0183(14) 0.0195(15) 0.0294(16) -0.0006(12) 0.0014(12) 0.0015(11)
C45 0.0252(15) 0.0294(17) 0.0213(15) -0.0015(12) 0.0038(12) 0.0016(13)
C46 0.051(2) 0.042(2) 0.046(2) -0.0019(17) -0.0114(18) -0.0136(18)
C47 0.0375(19) 0.055(2) 0.0292(18) 0.0066(16) 0.0097(15) 0.0053(16)
C48 0.0196(14) 0.0257(17) 0.0289(16) 0.0018(13) -0.0009(12) 0.0031(12)
C49 0.0359(18) 0.0344(19) 0.0404(19) 0.0057(16) 0.0029(15) -0.0069(15)
C50 0.043(2) 0.041(2) 0.0320(19) 0.0076(15) -0.0095(15) -0.0094(16)
C51 0.0170(13) 0.0139(14) 0.0241(15) 0.0026(11) 0.0065(11) -0.0005(11)
C52 0.0205(14) 0.0189(15) 0.0224(15) 0.0019(12) 0.0042(11) -0.0029(11)
C53 0.0300(16) 0.0244(17) 0.0290(16) 0.0009(13) 0.0120(13) 0.0033(13)
C54 0.0215(15) 0.0356(19) 0.0412(19) 0.0016(15) 0.0100(14) 0.0076(13)
C55 0.0167(14) 0.0293(17) 0.0371(18) 0.0029(14) -0.0017(13) 0.0047(12)
C56 0.0184(14) 0.0189(15) 0.0274(16) 0.0023(12) 0.0032(12) 0.0001(11)
C57 0.0249(15) 0.0264(17) 0.0224(15) -0.0005(12) 0.0053(12) -0.0004(12)
C58 0.0351(17) 0.0360(19) 0.0261(17) -0.0048(14) 0.0065(14) -0.0055(14)
C59 0.0355(18) 0.0327(19) 0.0329(18) 0.0049(14) -0.0083(14) -0.0003(15)
C60 0.0222(15) 0.0277(17) 0.0254(16) 0.0023(13) -0.0001(12) 0.0005(12)
C61 0.0413(19) 0.0306(19) 0.0339(18) -0.0061(14) 0.0052(15) 0.0000(15)
C62 0.047(2) 0.040(2) 0.0305(18) -0.0002(15) -0.0087(15) 0.0018(16)
C63 0.0184(14) 0.0203(16) 0.0246(15) 0.0018(12) 0.0007(11) -0.0025(11)
C64 0.0271(16) 0.0290(18) 0.0282(16) -0.0055(13) 0.0057(13) -0.0067(13)
C65 0.0403(19) 0.044(2) 0.0333(19) -0.0110(15) -0.0033(15) -0.0060(16)
C66 0.0301(18) 0.035(2) 0.046(2) -0.0028(16) -0.0099(15) -0.0075(15)
C67 0.0212(15) 0.0270(18) 0.046(2) 0.0075(14) 0.0022(13) -0.0030(13)
C68 0.0214(15) 0.0253(17) 0.0321(17) 0.0007(13) 0.0062(13) -0.0033(12)
C69 0.0202(14) 0.0197(15) 0.0211(15) 0.0012(11) -0.0005(11) -0.0007(11)
C70 0.0336(17) 0.0244(17) 0.0257(16) 0.0053(13) 0.0047(13) -0.0004(13)
C71 0.046(2) 0.0324(19) 0.0265(17) 0.0066(14) 0.0016(15) 0.0009(15)
C72 0.044(2) 0.0285(19) 0.0334(18) 0.0075(14) -0.0103(15) 0.0033(15)
C73 0.0327(17) 0.0232(17) 0.0381(18) -0.0033(14) -0.0014(14) 0.0084(13)
C74 0.0263(15) 0.0204(16) 0.0259(16) 0.0012(12) 0.0016(12) 0.0023(12)
C75 0.068(3) 0.056(3) 0.050(2) 0.002(2) 0.016(2) -0.022(2)
C76 0.076(3) 0.046(2) 0.050(2) 0.0015(19) 0.029(2) -0.003(2)
C77 0.064(3) 0.061(3) 0.040(2) 0.010(2) 0.020(2) 0.002(2)
C78 0.071(3) 0.063(3) 0.039(2) -0.006(2) 0.013(2) -0.008(2)
C79 0.074(3) 0.054(3) 0.054(3) 0.000(2) 0.024(2) 0.001(2)
C80 0.053(2) 0.068(3) 0.051(3) 0.013(2) 0.015(2) -0.007(2)

loop_
_atom_type_symbol
_atom_type_description
_atom_type_scat_dispersion_real
_atom_type_scat_dispersion_imag
_atom_type_scat_source
C C 0.0033 0.0016 'International Tables Vol C Tables 4.2.6.8 and 6.1.1.4'
H H 0.0000 0.0000 'International Tables Vol C Tables 4.2.6.8 and 6.1.1.4'
N N 0.0061 0.0033 'International Tables Vol C Tables 4.2.6.8 and 6.1.1.4'
Sm Sm -0.1638 3.4418 'International Tables Vol C Tables 4.2.6.8 and 6.1.1.4'

loop_
_geom_angle_atom_site_label_1
_geom_angle_atom_site_label_2
_geom_angle_atom_site_label_3
_geom_angle
_geom_angle_site_symmetry_1
_geom_angle_site_symmetry_3
_geom_angle_publ_flag
N1 Sm1 N4 168.87(7) . . ?
N1 Sm1 N2 52.55(7) . . ?
N4 Sm1 N2 128.13(7) . . ?
N1 Sm1 N5 124.74(7) . . ?
N4 Sm1 N5 52.18(7) . . ?
N2 Sm1 N5 169.85(7) . . ?
C1 N1 C2 124.6(2) . . ?
C1 N1 Sm1 97.46(16) . . ?
C2 N1 Sm1 130.73(17) . . ?
C1 N2 C14 127.8(2) . . ?
C1 N2 Sm1 96.68(16) . . ?
C14 N2 Sm1 126.95(17) . . ?
C1 N3 C33 119.1(2) . . ?
C1 N3 C26 117.8(2) . . ?
C33 N3 C26 123.1(2) . . ?
C38 N4 C39 125.2(2) . . ?
C38 N4 Sm1 98.00(15) . . ?
C39 N4 Sm1 131.59(17) . . ?
C38 N5 C51 125.6(2) . . ?
C38 N5 Sm1 96.38(16) . . ?
C51 N5 Sm1 126.86(16) . . ?
C38 N6 C69 118.5(2) . . ?
C38 N6 C63 118.2(2) . . ?
C69 N6 C63 123.2(2) . . ?
N2 C1 N1 113.0(2) . . ?
N2 C1 N3 124.3(2) . . ?
N1 C1 N3 122.7(2) . . ?
N1 C2 C7 122.0(2) . . ?
N1 C2 C3 117.9(2) . . ?
C7 C2 C3 119.5(2) . . ?
C4 C3 C2 119.0(3) . . ?
C4 C3 C8 120.5(3) . . ?
C2 C3 C8 120.5(2) . . ?
C5 C4 C3 121.7(3) . . ?
C4 C5 C6 119.4(3) . . ?
C5 C6 C7 121.5(3) . . ?
C6 C7 C2 118.9(3) . . ?
C6 C7 C11 120.5(3) . . ?
C2 C7 C11 120.5(2) . . ?
C3 C8 C9 110.0(2) . . ?
C3 C8 C10 114.2(2) . . ?
C9 C8 C10 109.4(2) . . ?
C7 C11 C13 111.4(2) . . ?
C7 C11 C12 113.7(3) . . ?
C13 C11 C12 109.6(3) . . ?
C15 C14 C19 119.7(2) . . ?
C15 C14 N2 122.2(2) . . ?
C19 C14 N2 117.5(2) . . ?
C16 C15 C14 118.7(3) . . ?
C16 C15 C20 120.7(3) . . ?
C14 C15 C20 120.5(2) . . ?
C17 C16 C15 121.6(3) . . ?
C18 C17 C16 119.7(3) . . ?
C17 C18 C19 121.5(3) . . ?
C18 C19 C14 118.9(3) . . ?
C18 C19 C23 120.8(3) . . ?
C14 C19 C23 120.2(2) . . ?
C15 C20 C21 111.0(2) . . ?
C15 C20 C22 113.6(3) . . ?
C21 C20 C22 109.0(3) . . ?
C19 C23 C24 111.3(3) . . ?
C19 C23 C25 113.1(3) . . ?
C24 C23 C25 109.5(3) . . ?
N3 C26 C31 117.0(2) . . ?
N3 C26 C27 115.3(2) . . ?
C31 C26 C27 108.5(2) . . ?
C28 C27 C26 109.8(2) . . ?
C29 C28 C27 110.9(3) . . ?
C28 C29 C30 112.3(3) . . ?
C29 C30 C31 112.0(3) . . ?
C26 C31 C30 109.1(2) . . ?
C37 C32 C33 109.3(3) . . ?
N3 C33 C34 115.6(2) . . ?
N3 C33 C32 115.1(2) . . ?
C34 C33 C32 108.3(2) . . ?
C33 C34 C35 109.7(2) . . ?
C36 C35 C34 111.1(3) . . ?
C37 C36 C35 111.7(3) . . ?
C36 C37 C32 111.5(3) . . ?
N5 C38 N4 113.0(2) . . ?
N5 C38 N6 124.0(2) . . ?
N4 C38 N6 123.0(2) . . ?
C44 C39 N4 118.0(2) . . ?
C44 C39 C40 119.8(2) . . ?
N4 C39 C40 121.7(2) . . ?
C41 C40 C39 118.3(3) . . ?
C41 C40 C45 120.0(3) . . ?
C39 C40 C45 121.7(2) . . ?
C42 C41 C40 121.8(3) . . ?
C41 C42 C43 119.6(3) . . ?
C42 C43 C44 121.0(3) . . ?
C43 C44 C39 119.5(3) . . ?
C43 C44 C48 120.1(3) . . ?
C39 C44 C48 120.4(2) . . ?
C40 C45 C46 111.7(3) . . ?
C40 C45 C47 113.7(2) . . ?
C46 C45 C47 109.5(3) . . ?
C44 C48 C49 110.3(2) . . ?
C44 C48 C50 114.0(2) . . ?
C49 C48 C50 108.7(2) . . ?
C56 C51 C52 119.9(2) . . ?
C56 C51 N5 117.8(2) . . ?
C52 C51 N5 121.9(2) . . ?
C53 C52 C51 119.0(3) . . ?
C53 C52 C57 119.8(2) . . ?
C51 C52 C57 121.1(2) . . ?
C54 C53 C52 121.3(3) . . ?
C53 C54 C55 119.7(3) . . ?
C54 C55 C56 121.5(3) . . ?
C55 C56 C51 118.6(3) . . ?
C55 C56 C60 120.9(3) . . ?
C51 C56 C60 120.5(2) . . ?
C52 C57 C59 111.1(2) . . ?
C52 C57 C58 113.7(2) . . ?
C59 C57 C58 108.6(2) . . ?
C56 C60 C61 110.5(2) . . ?
C56 C60 C62 114.4(3) . . ?
C61 C60 C62 109.1(3) . . ?
N6 C63 C64 113.5(2) . . ?
N6 C63 C68 118.0(2) . . ?
C64 C63 C68 107.9(2) . . ?
C65 C64 C63 110.1(2) . . ?
C66 C65 C64 111.1(3) . . ?
C67 C66 C65 111.4(3) . . ?
C66 C67 C68 112.4(2) . . ?
C67 C68 C63 109.4(2) . . ?
N6 C69 C70 113.8(2) . . ?
N6 C69 C74 117.6(2) . . ?
C70 C69 C74 107.7(2) . . ?
C71 C70 C69 109.9(2) . . ?
C72 C71 C70 111.4(3) . . ?
C71 C72 C73 111.2(3) . . ?
C72 C73 C74 112.2(3) . . ?
C73 C74 C69 109.2(2) . . ?
C80 C75 C76 119.9(4) . . ?
C75 C76 C77 120.2(4) . . ?
C76 C77 C78 120.0(4) . . ?
C77 C78 C79 119.4(4) . . ?
C80 C79 C78 120.4(4) . . ?
C75 C80 C79 120.1(4) . . ?

loop_
_geom_bond_atom_site_label_1
_geom_bond_atom_site_label_2
_geom_bond_distance
_geom_bond_site_symmetry_2
_geom_bond_publ_flag
Sm1 N1 2.529(2) . ?
Sm1 N4 2.530(2) . ?
Sm1 N2 2.554(2) . ?
Sm1 N5 2.570(2) . ?
N1 C1 1.355(3) . ?
N1 C2 1.416(3) . ?
N2 C1 1.344(3) . ?
N2 C14 1.421(3) . ?
N3 C1 1.399(3) . ?
N3 C33 1.484(3) . ?
N3 C26 1.488(3) . ?
N4 C38 1.348(3) . ?
N4 C39 1.417(3) . ?
N5 C38 1.342(3) . ?
N5 C51 1.419(3) . ?
N6 C38 1.401(3) . ?
N6 C69 1.481(3) . ?
N6 C63 1.483(3) . ?
C2 C7 1.416(4) . ?
C2 C3 1.417(4) . ?
C3 C4 1.392(4) . ?
C3 C8 1.515(4) . ?
C4 C5 1.375(5) . ?
C5 C6 1.386(4) . ?
C6 C7 1.391(4) . ?
C7 C11 1.524(4) . ?
C8 C9 1.529(4) . ?
C8 C10 1.540(4) . ?
C11 C13 1.526(4) . ?
C11 C12 1.527(4) . ?
C14 C15 1.416(4) . ?
C14 C19 1.420(4) . ?
C15 C16 1.393(4) . ?
C15 C20 1.519(4) . ?
C16 C17 1.382(4) . ?
C17 C18 1.377(5) . ?
C18 C19 1.391(4) . ?
C19 C23 1.513(4) . ?
C20 C21 1.522(4) . ?
C20 C22 1.537(4) . ?
C23 C24 1.525(4) . ?
C23 C25 1.541(4) . ?
C26 C31 1.533(4) . ?
C26 C27 1.540(4) . ?
C27 C28 1.529(4) . ?
C28 C29 1.520(4) . ?
C29 C30 1.522(4) . ?
C30 C31 1.536(4) . ?
C32 C37 1.530(4) . ?
C32 C33 1.536(4) . ?
C33 C34 1.530(4) . ?
C34 C35 1.536(4) . ?
C35 C36 1.525(5) . ?
C36 C37 1.519(5) . ?
C39 C44 1.407(4) . ?
C39 C40 1.421(4) . ?
C40 C41 1.394(4) . ?
C40 C45 1.521(4) . ?
C41 C42 1.382(4) . ?
C42 C43 1.383(4) . ?
C43 C44 1.391(4) . ?
C44 C48 1.517(4) . ?
C45 C46 1.528(4) . ?
C45 C47 1.531(4) . ?
C48 C49 1.530(4) . ?
C48 C50 1.533(4) . ?
C51 C56 1.413(4) . ?
C51 C52 1.416(4) . ?
C52 C53 1.393(4) . ?
C52 C57 1.527(4) . ?
C53 C54 1.377(4) . ?
C54 C55 1.383(4) . ?
C55 C56 1.395(4) . ?
C56 C60 1.521(4) . ?
C57 C59 1.530(4) . ?
C57 C58 1.535(4) . ?
C60 C61 1.524(4) . ?
C60 C62 1.524(4) . ?
C63 C64 1.534(4) . ?
C63 C68 1.544(4) . ?
C64 C65 1.529(4) . ?
C65 C66 1.527(5) . ?
C66 C67 1.516(5) . ?
C67 C68 1.527(4) . ?
C69 C70 1.534(4) . ?
C69 C74 1.547(4) . ?
C70 C71 1.532(4) . ?
C71 C72 1.519(5) . ?
C72 C73 1.520(4) . ?
C73 C74 1.534(4) . ?
C75 C80 1.369(6) . ?
C75 C76 1.374(6) . ?
C76 C77 1.375(6) . ?
C77 C78 1.378(6) . ?
C78 C79 1.378(6) . ?
C79 C80 1.371(6) . ?
